data_1504402
loop_
_publ_author_name
'Filinchuk, Yaroslav'
'Chernyshov, Dmitry'
'Cerny, Radovan'

_publ_section_title
;
 Lightest Borohydride Probed by Synchrotron X-ray Diffraction: Experiment
 Calls for a New Theoretical Revision
;
_journal_issue 28
_journal_name_full 'Journal of Physical Chemistry C'
_journal_page_first 10579
_journal_paper_doi 10.1021/jp8025623
_journal_volume 112
_journal_year 2008
_chemical_formula_sum 'B H4 Li'
_chemical_formula_weight 21.78
_chemical_name_systematic
; 
 ? 
;
_space_group_IT_number 62
_symmetry_space_group_name_Hall '-P 2ac 2n'
_symmetry_space_group_name_H-M 'P n m a'
_atom_sites_solution_hydrogens geom
_atom_sites_solution_primary direct
_atom_sites_solution_secondary difmap
_audit_creation_method SHELXL-97
_cell_angle_alpha 90.00
_cell_angle_beta 90.00
_cell_angle_gamma 90.00
_cell_formula_units_Z 4
_cell_length_a 7.141(5)
_cell_length_b 4.431(3)
_cell_length_c 6.748(4)
_cell_measurement_temperature 225(1)
_cell_volume 213.5(2)
_computing_structure_refinement 'SHELXL-97 (Sheldrick, 1997)'
_computing_structure_solution 'SHELXS-97 (Sheldrick, 1990)'
_diffrn_ambient_temperature 225(1)
_diffrn_measured_fraction_theta_full 0.990
_diffrn_measured_fraction_theta_max 0.990
_diffrn_radiation_monochromator graphite
_diffrn_radiation_source 'fine-focus sealed tube'
_diffrn_radiation_type MoK\a
_diffrn_radiation_wavelength 0.71069
_diffrn_reflns_av_R_equivalents 0.0450
_diffrn_reflns_av_sigmaI/netI 0.0270
_diffrn_reflns_limit_h_max 8
_diffrn_reflns_limit_h_min -8
_diffrn_reflns_limit_k_max 5
_diffrn_reflns_limit_k_min -5
_diffrn_reflns_limit_l_max 7
_diffrn_reflns_limit_l_min -7
_diffrn_reflns_number 2161
_diffrn_reflns_theta_full 24.40
_diffrn_reflns_theta_max 24.40
_diffrn_reflns_theta_min 4.15
_exptl_absorpt_coefficient_mu 0.021
_exptl_crystal_density_diffrn 0.678
_exptl_crystal_density_method 'not measured'
_exptl_crystal_F_000 48
_refine_diff_density_max 0.114
_refine_diff_density_min -0.124
_refine_diff_density_rms 0.025
_refine_ls_extinction_method none
_refine_ls_goodness_of_fit_ref 1.175
_refine_ls_hydrogen_treatment mixed
_refine_ls_matrix_type full
_refine_ls_number_parameters 34
_refine_ls_number_reflns 200
_refine_ls_number_restraints 0
_refine_ls_restrained_S_all 1.175
_refine_ls_R_factor_all 0.0459
_refine_ls_R_factor_gt 0.0455
_refine_ls_shift/su_max 0.000
_refine_ls_shift/su_mean 0.000
_refine_ls_structure_factor_coef Fsqd
_refine_ls_weighting_details 'calc w=1/[\s^2^(Fo^2^)+(0.1040P)^2^+0.0039P] where P=(Fo^2^+2Fc^2^)/3'
_refine_ls_weighting_scheme calc
_refine_ls_wR_factor_gt 0.1318
_refine_ls_wR_factor_ref 0.1326
_reflns_number_gt 197
_reflns_number_total 200
_reflns_threshold_expression >2sigma(I)
_cod_data_source_file jp8025623-file002.cif
_cod_data_source_block sad
_cod_original_formula_sum 'H4 B Li'
_cod_database_code 1504402

loop_
_symmetry_equiv_pos_as_xyz
'x, y, z'
'x+1/2, -y+1/2, -z+1/2'
'-x, y+1/2, -z'
'-x+1/2, -y, z+1/2'
'-x, -y, -z'
'-x-1/2, y-1/2, z-1/2'
'x, -y-1/2, z'
'x-1/2, y, -z-1/2'

loop_
_atom_site_label
_atom_site_type_symbol
_atom_site_fract_x
_atom_site_fract_y
_atom_site_fract_z
_atom_site_U_iso_or_equiv
_atom_site_adp_type
_atom_site_occupancy
_atom_site_symmetry_multiplicity
_atom_site_calc_flag
_atom_site_refinement_flags
Li Li 0.1602(3) 0.2500 0.1116(3) 0.0491(9) Uani 1 2 d S
B B 0.30279(16) 0.2500 0.42941(18) 0.0417(8) Uani 1 2 d S
H1 H 0.399(2) 0.2500 0.5627(18) 0.056(4) Uani 1 2 d S
H2 H 0.3912(18) 0.2500 0.290(2) 0.066(3) Uani 1 2 d S
H3 H 0.2138(13) 0.046(2) 0.4312(16) 0.060(3) Uani 1 1 d .

loop_
_atom_site_aniso_label
_atom_site_aniso_U_11
_atom_site_aniso_U_22
_atom_site_aniso_U_33
_atom_site_aniso_U_23
_atom_site_aniso_U_13
_atom_site_aniso_U_12
Li 0.0409(12) 0.0563(14) 0.0502(14) 0.000 -0.0017(8) 0.000
B 0.0391(10) 0.0445(12) 0.0415(11) 0.000 -0.0026(5) 0.000
H1 0.059(9) 0.064(9) 0.045(8) 0.000 -0.010(7) 0.000
H2 0.057(8) 0.100(9) 0.040(8) 0.000 0.001(9) 0.000
H3 0.069(7) 0.040(6) 0.070(10) -0.005(5) -0.004(4) 0.002(5)

loop_
_atom_type_symbol
_atom_type_description
_atom_type_scat_dispersion_real
_atom_type_scat_dispersion_imag
_atom_type_scat_source
Li Li -0.0003 0.0001 'International Tables Vol C Tables 4.2.6.8 and 6.1.1.4'
B B 0.0013 0.0007 'International Tables Vol C Tables 4.2.6.8 and 6.1.1.4'
H H 0.0000 0.0000 'International Tables Vol C Tables 4.2.6.8 and 6.1.1.4'

loop_
_geom_angle_atom_site_label_1
_geom_angle_atom_site_label_2
_geom_angle_atom_site_label_3
_geom_angle
_geom_angle_site_symmetry_1
_geom_angle_site_symmetry_3
B Li B 113.05(5) . 6_655
B Li B 113.05(5) . 6_665
B Li B 120.83(10) 6_655 6_665
B Li B 121.60(9) . 2_455
B Li B 92.92(6) 6_655 2_455
B Li B 92.92(6) 6_665 2_455
B Li Li 131.67(8) . 5
B Li Li 46.69(4) 6_655 5
B Li Li 114.06(9) 6_665 5
B Li Li 46.23(5) 2_455 5
B Li Li 131.67(8) . 5_565
B Li Li 114.06(9) 6_655 5_565
B Li Li 46.69(4) 6_665 5_565
B Li Li 46.23(5) 2_455 5_565
Li Li Li 77.92(9) 5 5_565
B Li H2 28.4(4) . .
B Li H2 101.6(2) 6_655 .
B Li H2 101.6(2) 6_665 .
B Li H2 150.0(4) 2_455 .
Li Li H2 140.95(5) 5 .
Li Li H2 140.95(5) 5_565 .
Li B Li 118.72(5) . 6_666
Li B Li 118.72(5) . 6_656
Li B Li 120.83(10) 6_666 6_656
Li B Li 109.20(7) . 2
Li B Li 87.08(6) 6_666 2
Li B Li 87.08(6) 6_656 2
Li B H1 168.2(7) . .
Li B H1 63.45(17) 6_666 .
Li B H1 63.45(17) 6_656 .
Li B H1 58.9(7) 2 .
Li B H2 59.3(7) . .
Li B H2 110.0(3) 6_666 .
Li B H2 110.0(3) 6_656 .
Li B H2 49.9(6) 2 .
H1 B H2 108.8(11) . .
Li B H3 76.3(5) . .
Li B H3 140.0(5) 6_666 .
Li B H3 48.9(5) 6_656 .
Li B H3 125.0(5) 2 .
H1 B H3 109.8(7) . .
H2 B H3 109.3(6) . .

loop_
_geom_bond_atom_site_label_1
_geom_bond_atom_site_label_2
_geom_bond_distance
_geom_bond_site_symmetry_2
Li B 2.374(2) .
Li B 2.5476(18) 6_655
Li B 2.5476(18) 6_665
Li B 2.567(3) 2_455
Li Li 3.523(3) 5
Li Li 3.523(3) 5_565
Li H2 2.043(13) .
B Li 2.5476(18) 6_666
B Li 2.5476(18) 6_656
B Li 2.567(3) 2
B H1 1.129(14) .
B H2 1.131(15) .
B H3 1.104(11) .
